data_4512643
loop_
_publ_author_name
'Samarasekere, Pradeep'
'Wang, Xiqu'
'Kaveevivitchai, Watchareeya'
'Jacobson, Allan J.'

_publ_section_title
;
 Reactions of Rare Earth Hydrated Nitrates and Oxides with Formamide:
 Relevant to Recycling Rare Earth Metals
;
_journal_issue 3
_journal_name_full 'Crystal Growth &amp; Design'
_journal_page_first 1119
_journal_paper_doi 10.1021/cg501421u
_journal_volume 15
_journal_year 2015
_chemical_formula_sum 'C5 H9 N2 O8 Y'
_chemical_formula_weight 314.05
_chemical_name_systematic
;
 ?
;
_space_group_IT_number 5
_symmetry_cell_setting monoclinic
_symmetry_space_group_name_Hall 'C 2y'
_symmetry_space_group_name_H-M 'C 1 2 1'
_atom_sites_solution_hydrogens geom
_atom_sites_solution_primary direct
_atom_sites_solution_secondary difmap
_audit_creation_method SHELXL-97
_cell_angle_alpha 90.00
_cell_angle_beta 109.5230(10)
_cell_angle_gamma 90.00
_cell_formula_units_Z 2
_cell_length_a 11.2621(11)
_cell_length_b 7.1374(7)
_cell_length_c 6.5867(6)
_cell_measurement_temperature 293(2)
_cell_volume 499.01(8)
_computing_structure_refinement 'SHELXL-97 (Sheldrick, 1997)'
_diffrn_ambient_temperature 293(2)
_diffrn_measured_fraction_theta_full 0.998
_diffrn_measured_fraction_theta_max 0.928
_diffrn_measurement_device_type 'Bruker ApexII'
_diffrn_measurement_method 'narrow frame'
_diffrn_radiation_monochromator graphite
_diffrn_radiation_source 'fine-focus sealed tube'
_diffrn_radiation_type MoK\a
_diffrn_radiation_wavelength 0.71073
_diffrn_reflns_av_R_equivalents 0.0600
_diffrn_reflns_av_sigmaI/netI 0.0350
_diffrn_reflns_limit_h_max 15
_diffrn_reflns_limit_h_min -6
_diffrn_reflns_limit_k_max 9
_diffrn_reflns_limit_k_min -9
_diffrn_reflns_limit_l_max 8
_diffrn_reflns_limit_l_min -8
_diffrn_reflns_number 1630
_diffrn_reflns_theta_full 25.50
_diffrn_reflns_theta_max 29.25
_diffrn_reflns_theta_min 3.28
_exptl_absorpt_coefficient_mu 5.877
_exptl_absorpt_correction_T_max 0.6507
_exptl_absorpt_correction_T_min 0.2716
_exptl_absorpt_correction_type psi-scan
_exptl_absorpt_process_details 'Bruker XPREP 2008/2'
_exptl_crystal_colour Colorless
_exptl_crystal_density_diffrn 2.090
_exptl_crystal_density_method 'not measured'
_exptl_crystal_description Rhomboid
_exptl_crystal_F_000 312
_exptl_crystal_size_max 0.30
_exptl_crystal_size_mid 0.30
_exptl_crystal_size_min 0.08
_refine_diff_density_max 0.813
_refine_diff_density_min -2.000
_refine_diff_density_rms 0.117
_refine_ls_abs_structure_details 'Flack H D (1983), Acta Cryst. A39, 876-881'
_refine_ls_abs_structure_Flack -0.032(12)
_refine_ls_extinction_method none
_refine_ls_goodness_of_fit_ref 1.039
_refine_ls_hydrogen_treatment mixed
_refine_ls_matrix_type full
_refine_ls_number_parameters 74
_refine_ls_number_reflns 1161
_refine_ls_number_restraints 1
_refine_ls_restrained_S_all 1.039
_refine_ls_R_factor_all 0.0312
_refine_ls_R_factor_gt 0.0312
_refine_ls_shift/su_max 0.000
_refine_ls_shift/su_mean 0.000
_refine_ls_structure_factor_coef Fsqd
_refine_ls_weighting_details 'calc w=1/[\s^2^(Fo^2^)+(0.0544P)^2^+1.8117P] where P=(Fo^2^+2Fc^2^)/3'
_refine_ls_weighting_scheme calc
_refine_ls_wR_factor_gt 0.0797
_refine_ls_wR_factor_ref 0.0797
_reflns_number_gt 1161
_reflns_number_total 1161
_reflns_threshold_expression >2sigma(I)
_cod_data_source_file cg501421u_si_001.cif
_cod_data_source_block 1Y
_cod_depositor_comments
;
The following automatic conversions were performed:

'_symmetry_cell_setting' value 'Monoclinic' changed to 'monoclinic'
according to
/usr/data/users/saulius/crontab/automatic-downloads/rss-feeds/ACS/lib/dictionaries/cif_core.dic
dictionary named 'cif_core.dic' version 2.4.2 from 2011-04-26.

Automatic conversion script
Id: cif_fix_values 3008 2015-01-20 13:52:24Z robertas 

 Adding full bibliography for 4512639--4512651.cif.
;
_cod_original_sg_symbol_H-M C2
_cod_database_code 4512643

loop_
_symmetry_equiv_pos_as_xyz
'x, y, z'
'-x, y, -z'
'x+1/2, y+1/2, z'
'-x+1/2, y+1/2, -z'

loop_
_atom_site_label
_atom_site_type_symbol
_atom_site_fract_x
_atom_site_fract_y
_atom_site_fract_z
_atom_site_U_iso_or_equiv
_atom_site_adp_type
_atom_site_occupancy
_atom_site_symmetry_multiplicity
_atom_site_calc_flag
_atom_site_refinement_flags
Y1 Y 0.0000 -0.0519 0.0000 0.01195(13) Uani 1 2 d S
O1 O -0.0079(3) -0.1974(5) -0.3357(5) 0.0234(6) Uani 1 1 d .
O2 O 0.1699(3) -0.2501(5) 0.1143(6) 0.0298(7) Uani 1 1 d .
O3 O 0.1087(4) 0.1666(5) 0.2640(6) 0.0322(8) Uani 1 1 d .
O7 O -0.1539(3) 0.1085(6) 0.1180(6) 0.0329(8) Uani 1 1 d .
N1 N 0.1526(6) 0.4293(11) 0.4631(8) 0.0492(14) Uani 1 1 d .
H1A H 0.2149 0.3790 0.5618 0.059 Uiso 1 1 d R
H1B H 0.1330 0.5443 0.4748 0.059 Uiso 1 1 d R
C1 C 0.2350(4) -0.3470(7) 0.0336(8) 0.0274(9) Uani 1 1 d .
H1 H 0.1951 -0.3904 -0.1058 0.033 Uiso 1 1 calc R
C3 C 0.0897(6) 0.3332(7) 0.2989(8) 0.0337(11) Uani 1 1 d .
H3 H 0.0234 0.3934 0.1957 0.040 Uiso 1 1 calc R
C5 C 0.0000 -0.1169(9) -0.5000 0.0223(11) Uani 1 2 d S
H5 H 0.0000 0.0134 -0.5000 0.027 Uiso 1 2 calc SR

loop_
_atom_site_aniso_label
_atom_site_aniso_U_11
_atom_site_aniso_U_22
_atom_site_aniso_U_33
_atom_site_aniso_U_23
_atom_site_aniso_U_13
_atom_site_aniso_U_12
Y1 0.01183(19) 0.0131(2) 0.01362(19) 0.000 0.00788(12) 0.000
O1 0.0329(17) 0.0233(15) 0.0201(14) 0.0007(11) 0.0172(12) -0.0043(12)
O2 0.0284(17) 0.038(2) 0.0280(16) 0.0071(13) 0.0160(13) 0.0180(14)
O3 0.0373(19) 0.0295(18) 0.0343(18) -0.0128(14) 0.0179(15) -0.0107(14)
O7 0.0247(17) 0.047(2) 0.0302(17) 0.0021(15) 0.0135(13) 0.0168(15)
N1 0.068(3) 0.027(3) 0.043(2) -0.010(3) 0.0053(19) 0.002(3)
C1 0.023(2) 0.034(3) 0.030(2) -0.0028(18) 0.0147(16) 0.0084(18)
C3 0.046(3) 0.025(2) 0.030(2) -0.0007(17) 0.013(2) -0.0040(19)
C5 0.032(3) 0.018(2) 0.021(3) 0.000 0.015(2) 0.000

loop_
_atom_type_symbol
_atom_type_description
_atom_type_scat_dispersion_real
_atom_type_scat_dispersion_imag
_atom_type_scat_source
C C 0.0033 0.0016 'International Tables Vol C Tables 4.2.6.8 and 6.1.1.4'
H H 0.0000 0.0000 'International Tables Vol C Tables 4.2.6.8 and 6.1.1.4'
N N 0.0061 0.0033 'International Tables Vol C Tables 4.2.6.8 and 6.1.1.4'
O O 0.0106 0.0060 'International Tables Vol C Tables 4.2.6.8 and 6.1.1.4'
Y Y -2.7962 3.5667 'International Tables Vol C Tables 4.2.6.8 and 6.1.1.4'

loop_
_geom_angle_atom_site_label_1
_geom_angle_atom_site_label_2
_geom_angle_atom_site_label_3
_geom_angle
_geom_angle_site_symmetry_1
_geom_angle_site_symmetry_3
O2 Y1 O2 103.9(2) 2 .
O2 Y1 O3 145.28(12) 2 .
O2 Y1 O3 89.73(14) . .
O2 Y1 O3 89.73(14) 2 2
O2 Y1 O3 145.28(12) . 2
O3 Y1 O3 96.9(2) . 2
O2 Y1 O7 142.85(12) 2 2
O2 Y1 O7 77.75(14) . 2
O3 Y1 O7 70.80(13) . 2
O3 Y1 O7 72.51(14) 2 2
O2 Y1 O7 77.75(14) 2 .
O2 Y1 O7 142.85(12) . .
O3 Y1 O7 72.51(14) . .
O3 Y1 O7 70.80(13) 2 .
O7 Y1 O7 123.3(2) 2 .
O2 Y1 O1 70.34(11) 2 .
O2 Y1 O1 78.88(12) . .
O3 Y1 O1 144.31(12) . .
O3 Y1 O1 75.97(13) 2 .
O7 Y1 O1 73.74(12) 2 .
O7 Y1 O1 133.45(12) . .
O2 Y1 O1 78.88(12) 2 2
O2 Y1 O1 70.34(11) . 2
O3 Y1 O1 75.97(13) . 2
O3 Y1 O1 144.31(12) 2 2
O7 Y1 O1 133.45(12) 2 2
O7 Y1 O1 73.74(12) . 2
O1 Y1 O1 129.12(15) . 2
C5 O1 Y1 126.9(3) . .
C1 O2 Y1 138.2(3) . .
C3 O3 Y1 133.8(4) . .
C1 O7 Y1 135.2(3) 3_455 .
C3 N1 H1A 119.9 . .
C3 N1 H1B 120.1 . .
H1A N1 H1B 120.0 . .
O7 C1 O2 127.2(5) 3_545 .
O7 C1 H1 116.4 3_545 .
O2 C1 H1 116.4 . .
O3 C3 N1 126.1(6) . .
O3 C3 H3 116.9 . .
N1 C3 H3 116.9 . .
O1 C5 O1 125.5(6) 2_554 .
O1 C5 H5 117.3 2_554 .
O1 C5 H5 117.3 . .

loop_
_geom_bond_atom_site_label_1
_geom_bond_atom_site_label_2
_geom_bond_distance
_geom_bond_site_symmetry_2
Y1 O2 2.295(3) 2
Y1 O2 2.295(3) .
Y1 O3 2.352(3) .
Y1 O3 2.352(3) 2
Y1 O7 2.413(3) 2
Y1 O7 2.413(3) .
Y1 O1 2.417(3) .
Y1 O1 2.417(3) 2
O1 C5 1.255(4) .
O2 C1 1.249(6) .
O3 C3 1.243(7) .
O7 C1 1.228(6) 3_455
N1 C3 1.277(8) .
N1 H1A 0.8600 .
N1 H1B 0.8600 .
C1 O7 1.228(6) 3_545
C1 H1 0.9300 .
C3 H3 0.9300 .
C5 O1 1.255(4) 2_554
C5 H5 0.9300 .
